data_4132517
loop_
_publ_author_name
'Somerville, Rosie J.'
'Hale, Lillian V. A.'
'G\'omez-Bengoa, Enrique'
'Bur\'es, Jordi'
'Martin, Ruben'

_publ_section_title
;
 Intermediacy of Ni-Ni Species in sp<sup>2</sup> C-O Bond Cleavage of Aryl
 Esters: Relevance in Catalytic C-Si Bond Formation.
;
_journal_issue 28
_journal_name_full 'Journal of the American Chemical Society'
_journal_page_first 8771
_journal_page_last 8780
_journal_paper_doi 10.1021/jacs.8b04479
_journal_volume 140
_journal_year 2018
_chemical_formula_sum 'C51 H82 Ni2 O2 P2'
_chemical_formula_weight 906.52
_space_group_IT_number 60
_space_group_name_Hall '-P 2n 2ab'
_space_group_name_H-M_alt 'P b c n'
_symmetry_cell_setting orthorhombic
_symmetry_space_group_name_H-M 'P b c n'
_atom_sites_solution_hydrogens geom
_audit_creation_method SHELXL-2014/7
_cell_angle_alpha 90
_cell_angle_beta 90
_cell_angle_gamma 90
_cell_formula_units_Z 8
_cell_length_a 32.625(2)
_cell_length_b 9.9735(7)
_cell_length_c 28.5895(14)
_cell_measurement_reflns_used 917
_cell_measurement_temperature 100(2)
_cell_measurement_theta_max 20.92
_cell_measurement_theta_min 2.57
_cell_volume 9302.6(10)
_computing_cell_refinement 'Bruker APEX2 v2011.4-0'
_computing_data_collection 'Bruker APEX2 v2011.4-0'
_computing_data_reduction 'Bruker SAINT V7.60A'
_computing_molecular_graphics 'Bruker SHELXTL'
_computing_publication_material 'Bruker SHELXTL'
_computing_structure_refinement 'SHELXL-2014 (Sheldrick, 2014)'
_computing_structure_solution Sir2011
_diffrn_ambient_temperature 100(2)
_diffrn_detector_area_resol_mean 512
_diffrn_detector_type '4K CCD area detector APEX II'
_diffrn_measured_fraction_theta_full 0.989
_diffrn_measured_fraction_theta_max 0.977
_diffrn_measurement_device_type 'APEX DUO Kappa 4-axis goniometer'
_diffrn_measurement_method
;
 Fullsphere data collection, phi and omega scans
;
_diffrn_measurement_specimen_support 'magnetic support with MicroMount'
_diffrn_radiation_monochromator 'Quazar MX Multilayer Optics'
_diffrn_radiation_type MoK\a
_diffrn_radiation_wavelength 0.71073
_diffrn_reflns_av_R_equivalents 0.1555
_diffrn_reflns_av_unetI/netI 0.2096
_diffrn_reflns_Laue_measured_fraction_full 0.989
_diffrn_reflns_Laue_measured_fraction_max 0.977
_diffrn_reflns_limit_h_max 40
_diffrn_reflns_limit_h_min -23
_diffrn_reflns_limit_k_max 9
_diffrn_reflns_limit_k_min -12
_diffrn_reflns_limit_l_max 24
_diffrn_reflns_limit_l_min -34
_diffrn_reflns_number 26815
_diffrn_reflns_point_group_measured_fraction_full 0.989
_diffrn_reflns_point_group_measured_fraction_max 0.977
_diffrn_reflns_theta_full 25.242
_diffrn_reflns_theta_max 26.024
_diffrn_reflns_theta_min 1.894
_diffrn_source 'Microfocus source E025 IuS'
_diffrn_source_current 0.6
_diffrn_source_power 50
_diffrn_source_size '0.2 mm x 0.2 mm fine focus'
_diffrn_source_type 'Bruker APEX DUO'
_exptl_absorpt_coefficient_mu 0.917
_exptl_absorpt_correction_T_max 0.991
_exptl_absorpt_correction_T_min 0.766
_exptl_absorpt_correction_type empirical
_exptl_absorpt_process_details
; 
 SADABS Version 2008/1 Bruker-Nonius
 Blessing, Acta Cryst. (1995) A51 33-38
;
_exptl_crystal_colour yellow
_exptl_crystal_density_diffrn 1.295
_exptl_crystal_description plate
_exptl_crystal_F_000 3920
_exptl_crystal_size_max 0.05
_exptl_crystal_size_mid 0.03
_exptl_crystal_size_min 0.01
_refine_diff_density_max 0.501
_refine_diff_density_min -0.558
_refine_diff_density_rms 0.114
_refine_ls_extinction_method none
_refine_ls_goodness_of_fit_ref 0.936
_refine_ls_hydrogen_treatment constr
_refine_ls_matrix_type full
_refine_ls_number_parameters 547
_refine_ls_number_reflns 8958
_refine_ls_number_restraints 387
_refine_ls_restrained_S_all 0.925
_refine_ls_R_factor_all 0.2040
_refine_ls_R_factor_gt 0.0682
_refine_ls_shift/su_max 0.001
_refine_ls_shift/su_mean 0.000
_refine_ls_structure_factor_coef Fsqd
_refine_ls_weighting_details 'w=1/[\s^2^(Fo^2^)+(0.0293P)^2^] where P=(Fo^2^+2Fc^2^)/3'
_refine_ls_weighting_scheme calc
_refine_ls_wR_factor_gt 0.0982
_refine_ls_wR_factor_ref 0.1356
_reflns_Friedel_coverage 0.000
_reflns_number_gt 3661
_reflns_number_total 8958
_reflns_threshold_expression 'I > 2\s(I)'
_cod_data_source_file ja8b04479_si_001.cif
_cod_data_source_block mo_RJS502Xb_0m
_cod_depositor_comments
;
The following automatic conversions were performed:

data item '_symmetry_cell_setting' value 'Orthorhombic' was changed
to 'orthorhombic' in accordance with the
/home/saulius/struct/COD-crude-data/automatic-downloads/DataCite-retrospective/ACS/depositions/lib/dictionaries/cif_core.dic
dictionary named 'cif_core.dic' version 2.4.2 last updated on
2011-04-26.

Automatic conversion script
Id: cif_fix_values 6909 2019-04-08 15:41:33Z antanas 
;
_cod_original_cell_volume 9302.7(10)
_cod_original_sg_symbol_H-M Pbcn
_cod_database_code 4132517
_shelx_shelxl_version_number 2014/7
_shelx_space_group_comment
;
The symmetry employed for this shelxl refinement is uniquely defined
by the following loop, which should always be used as a source of
symmetry information in preference to the above space-group names.
They are only intended as comments.
;
_shelx_estimated_absorpt_t_min 0.956
_shelx_estimated_absorpt_t_max 0.991

loop_
_space_group_symop_operation_xyz
'x, y, z'
'-x+1/2, -y+1/2, z+1/2'
'-x, y, -z+1/2'
'x+1/2, -y+1/2, -z'
'-x, -y, -z'
'x-1/2, y-1/2, -z-1/2'
'x, -y, z-1/2'
'-x-1/2, y-1/2, z'

loop_
_atom_site_label
_atom_site_type_symbol
_atom_site_fract_x
_atom_site_fract_y
_atom_site_fract_z
_atom_site_U_iso_or_equiv
_atom_site_adp_type
_atom_site_occupancy
_atom_site_site_symmetry_order
_atom_site_calc_flag
_atom_site_refinement_flags_posn
_atom_site_refinement_flags_adp
_atom_site_refinement_flags_occupancy
_atom_site_disorder_assembly
_atom_site_disorder_group
Ni1 Ni 0.12257(2) 0.47067(8) 0.29203(2) 0.0115(2) Uani 1 1 d . . . . .
Ni2 Ni 0.12340(2) 0.45872(8) 0.37569(2) 0.0130(2) Uani 1 1 d . . . . .
P1 P 0.12002(5) 0.46747(17) 0.21275(5) 0.0090(4) Uani 1 1 d . . . . .
P2 P 0.12572(5) 0.50291(16) 0.45017(5) 0.0092(4) Uani 1 1 d . . . . .
O1 O 0.09737(11) 0.2943(4) 0.29886(12) 0.0141(10) Uani 1 1 d . . . . .
O2 O 0.09040(12) 0.2960(5) 0.37657(13) 0.0232(12) Uani 1 1 d . . . . .
C1 C 0.15252(18) 0.5820(6) 0.34011(19) 0.0147(15) Uani 1 1 d . U . . .
C2 C 0.12989(18) 0.6719(6) 0.31221(18) 0.0155(15) Uani 1 1 d . U . . .
H2 H 0.1009 0.6627 0.3112 0.019 Uiso 1 1 calc R U . . .
C3 C 0.14866(19) 0.7774(7) 0.2851(2) 0.0214(17) Uani 1 1 d . U . . .
H3 H 0.1320 0.8362 0.2671 0.026 Uiso 1 1 calc R U . . .
C4 C 0.18990(17) 0.7927(7) 0.2851(2) 0.0174(16) Uani 1 1 d . U . . .
H4 H 0.2021 0.8641 0.2681 0.021 Uiso 1 1 calc R U . . .
C5 C 0.21501(18) 0.7026(7) 0.3107(2) 0.0180(16) Uani 1 1 d . U . . .
C6 C 0.25850(18) 0.7150(7) 0.30905(19) 0.0193(17) Uani 1 1 d . U . . .
H6 H 0.2705 0.7846 0.2910 0.023 Uiso 1 1 calc R U . . .
C7 C 0.28310(18) 0.6283(7) 0.3330(2) 0.0218(16) Uani 1 1 d . U . . .
H7 H 0.3120 0.6386 0.3320 0.026 Uiso 1 1 calc R U . . .
C8 C 0.26570(18) 0.5241(7) 0.35927(19) 0.0182(15) Uani 1 1 d . U . . .
H8 H 0.2829 0.4630 0.3756 0.022 Uiso 1 1 calc R U . . .
C9 C 0.22324(18) 0.5100(7) 0.36133(19) 0.0190(16) Uani 1 1 d . U . . .
H9 H 0.2117 0.4398 0.3795 0.023 Uiso 1 1 calc R U . . .
C10 C 0.19726(17) 0.5973(6) 0.3372(2) 0.0142(15) Uani 1 1 d . U . . .
C11 C 0.08468(16) 0.2445(7) 0.3366(2) 0.0150(14) Uani 1 1 d . U . . .
C12 C 0.06152(16) 0.1117(6) 0.33572(18) 0.0183(14) Uani 1 1 d D U . . .
C13 C 0.0532(3) 0.0621(11) 0.2864(2) 0.025(3) Uani 0.7 1 d D U P A 1
H13A H 0.0388 -0.0242 0.2878 0.038 Uiso 0.7 1 calc R U P A 1
H13B H 0.0792 0.0508 0.2697 0.038 Uiso 0.7 1 calc R U P A 1
H13C H 0.0361 0.1275 0.2698 0.038 Uiso 0.7 1 calc R U P A 1
C14 C 0.0213(3) 0.1291(14) 0.3621(3) 0.020(3) Uani 0.7 1 d D U P A 1
H14A H 0.0074 0.0422 0.3646 0.031 Uiso 0.7 1 calc R U P A 1
H14B H 0.0037 0.1921 0.3451 0.031 Uiso 0.7 1 calc R U P A 1
H14C H 0.0269 0.1641 0.3934 0.031 Uiso 0.7 1 calc R U P A 1
C15 C 0.0886(3) 0.0100(10) 0.3616(3) 0.016(2) Uani 0.7 1 d D U P A 1
H15A H 0.0753 -0.0781 0.3613 0.024 Uiso 0.7 1 calc R U P A 1
H15B H 0.0925 0.0393 0.3940 0.024 Uiso 0.7 1 calc R U P A 1
H15C H 0.1153 0.0038 0.3461 0.024 Uiso 0.7 1 calc R U P A 1
C13' C 0.0409(7) 0.105(3) 0.2877(4) 0.026(5) Uani 0.3 1 d D U P A 2
H13D H 0.0254 0.0211 0.2851 0.038 Uiso 0.3 1 calc R U P A 2
H13E H 0.0618 0.1086 0.2632 0.038 Uiso 0.3 1 calc R U P A 2
H13F H 0.0221 0.1812 0.2842 0.038 Uiso 0.3 1 calc R U P A 2
C15' C 0.0924(6) 0.004(3) 0.3423(6) 0.019(5) Uani 0.3 1 d D U P A 2
H15D H 0.0786 -0.0795 0.3505 0.029 Uiso 0.3 1 calc R U P A 2
H15E H 0.1112 0.0298 0.3675 0.029 Uiso 0.3 1 calc R U P A 2
H15F H 0.1079 -0.0078 0.3132 0.029 Uiso 0.3 1 calc R U P A 2
C14' C 0.0286(6) 0.110(3) 0.3736(6) 0.011(7) Uani 0.3 1 d D U P A 2
H14D H 0.0196 0.0171 0.3788 0.017 Uiso 0.3 1 calc R U P A 2
H14E H 0.0052 0.1643 0.3636 0.017 Uiso 0.3 1 calc R U P A 2
H14F H 0.0399 0.1461 0.4027 0.017 Uiso 0.3 1 calc R U P A 2
C16 C 0.16467(16) 0.5544(7) 0.18650(18) 0.0144(15) Uani 1 1 d . U . . .
H16 H 0.1627 0.6477 0.1991 0.017 Uiso 1 1 calc R U . . .
C17 C 0.20563(16) 0.5013(7) 0.2065(2) 0.0178(16) Uani 1 1 d . U . . .
H17A H 0.2038 0.4956 0.2410 0.021 Uiso 1 1 calc R U . . .
H17B H 0.2110 0.4102 0.1942 0.021 Uiso 1 1 calc R U . . .
C18 C 0.24104(18) 0.5957(7) 0.1926(2) 0.0270(18) Uani 1 1 d . U . . .
H18A H 0.2374 0.6831 0.2085 0.032 Uiso 1 1 calc R U . . .
H18B H 0.2673 0.5568 0.2034 0.032 Uiso 1 1 calc R U . . .
C19 C 0.24312(18) 0.6180(7) 0.1414(2) 0.0227(17) Uani 1 1 d . U . . .
H19A H 0.2503 0.5328 0.1256 0.027 Uiso 1 1 calc R U . . .
H19B H 0.2650 0.6840 0.1344 0.027 Uiso 1 1 calc R U . . .
C20 C 0.20256(18) 0.6692(7) 0.1224(2) 0.0252(17) Uani 1 1 d . U . . .
H20A H 0.2043 0.6774 0.0879 0.030 Uiso 1 1 calc R U . . .
H20B H 0.1969 0.7593 0.1354 0.030 Uiso 1 1 calc R U . . .
C21 C 0.16748(19) 0.5735(8) 0.1353(2) 0.0293(19) Uani 1 1 d . U . . .
H21A H 0.1413 0.6103 0.1236 0.035 Uiso 1 1 calc R U . . .
H21B H 0.1721 0.4856 0.1201 0.035 Uiso 1 1 calc R U . . .
C22 C 0.07670(15) 0.5524(6) 0.18277(18) 0.0069(14) Uani 1 1 d . U . . .
H22 H 0.0810 0.5435 0.1483 0.008 Uiso 1 1 calc R U . . .
C23 C 0.03546(15) 0.4871(7) 0.19484(19) 0.0145(15) Uani 1 1 d . U . . .
H23A H 0.0304 0.4951 0.2289 0.017 Uiso 1 1 calc R U . . .
H23B H 0.0365 0.3905 0.1869 0.017 Uiso 1 1 calc R U . . .
C24 C 0.00014(16) 0.5538(6) 0.1680(2) 0.0175(14) Uani 1 1 d . U . . .
H24A H 0.0037 0.5380 0.1340 0.021 Uiso 1 1 calc R U . . .
H24B H -0.0262 0.5127 0.1776 0.021 Uiso 1 1 calc R U . . .
C25 C -0.00136(17) 0.7035(6) 0.17719(19) 0.0188(16) Uani 1 1 d . U . . .
H25A H -0.0225 0.7448 0.1569 0.023 Uiso 1 1 calc R U . . .
H25B H -0.0094 0.7192 0.2101 0.023 Uiso 1 1 calc R U . . .
C26 C 0.03942(16) 0.7700(6) 0.1680(2) 0.0180(15) Uani 1 1 d . U . . .
H26A H 0.0380 0.8651 0.1777 0.022 Uiso 1 1 calc R U . . .
H26B H 0.0453 0.7675 0.1340 0.022 Uiso 1 1 calc R U . . .
C27 C 0.07411(17) 0.7009(6) 0.19427(18) 0.0132(15) Uani 1 1 d . U . . .
H27A H 0.1004 0.7445 0.1861 0.016 Uiso 1 1 calc R U . . .
H27B H 0.0698 0.7119 0.2283 0.016 Uiso 1 1 calc R U . . .
C28 C 0.11559(16) 0.2943(6) 0.18957(18) 0.0089(14) Uani 1 1 d . U . . .
H28 H 0.0907 0.2566 0.2051 0.011 Uiso 1 1 calc R U . . .
C29 C 0.15053(17) 0.2023(6) 0.2048(2) 0.0170(15) Uani 1 1 d . U . . .
H29A H 0.1542 0.2092 0.2391 0.020 Uiso 1 1 calc R U . . .
H29B H 0.1763 0.2319 0.1897 0.020 Uiso 1 1 calc R U . . .
C30 C 0.14210(18) 0.0551(7) 0.1916(2) 0.0200(16) Uani 1 1 d . U . . .
H30A H 0.1661 -0.0004 0.2002 0.024 Uiso 1 1 calc R U . . .
H30B H 0.1182 0.0221 0.2096 0.024 Uiso 1 1 calc R U . . .
C31 C 0.13358(17) 0.0396(7) 0.1397(2) 0.0204(16) Uani 1 1 d . U . . .
H31A H 0.1585 0.0624 0.1217 0.025 Uiso 1 1 calc R U . . .
H31B H 0.1263 -0.0547 0.1328 0.025 Uiso 1 1 calc R U . . .
C32 C 0.09915(19) 0.1297(6) 0.1253(2) 0.0189(16) Uani 1 1 d . U . . .
H32A H 0.0737 0.1012 0.1414 0.023 Uiso 1 1 calc R U . . .
H32B H 0.0946 0.1208 0.0912 0.023 Uiso 1 1 calc R U . . .
C33 C 0.10770(19) 0.2756(7) 0.13690(19) 0.0210(17) Uani 1 1 d . U . . .
H33A H 0.0840 0.3311 0.1274 0.025 Uiso 1 1 calc R U . . .
H33B H 0.1319 0.3064 0.1191 0.025 Uiso 1 1 calc R U . . .
C34 C 0.17297(17) 0.5929(6) 0.46973(19) 0.0102(15) Uani 1 1 d . U . . .
H34 H 0.1963 0.5448 0.4544 0.012 Uiso 1 1 calc R U . . .
C35 C 0.17501(17) 0.7375(7) 0.45119(19) 0.0151(16) Uani 1 1 d . U . . .
H35A H 0.1691 0.7379 0.4172 0.018 Uiso 1 1 calc R U . . .
H35B H 0.1539 0.7926 0.4670 0.018 Uiso 1 1 calc R U . . .
C36 C 0.21721(17) 0.7979(7) 0.45984(19) 0.0174(16) Uani 1 1 d . U . . .
H36A H 0.2175 0.8920 0.4488 0.021 Uiso 1 1 calc R U . . .
H36B H 0.2380 0.7474 0.4418 0.021 Uiso 1 1 calc R U . . .
C37 C 0.22822(17) 0.7935(7) 0.51191(19) 0.0182(16) Uani 1 1 d . U . . .
H37A H 0.2565 0.8272 0.5162 0.022 Uiso 1 1 calc R U . . .
H37B H 0.2095 0.8534 0.5294 0.022 Uiso 1 1 calc R U . . .
C38 C 0.22517(18) 0.6546(7) 0.5314(2) 0.0171(16) Uani 1 1 d . U . . .
H38A H 0.2305 0.6573 0.5655 0.021 Uiso 1 1 calc R U . . .
H38B H 0.2465 0.5975 0.5168 0.021 Uiso 1 1 calc R U . . .
C39 C 0.18310(17) 0.5924(6) 0.52265(18) 0.0133(15) Uani 1 1 d . U . . .
H39A H 0.1620 0.6439 0.5398 0.016 Uiso 1 1 calc R U . . .
H39B H 0.1828 0.4991 0.5345 0.016 Uiso 1 1 calc R U . . .
C40 C 0.07916(17) 0.5933(6) 0.47049(18) 0.0112(15) Uani 1 1 d . U . . .
H40 H 0.0563 0.5281 0.4655 0.013 Uiso 1 1 calc R U . . .
C41 C 0.07667(17) 0.6291(7) 0.52207(18) 0.0126(15) Uani 1 1 d . U . . .
H41A H 0.0976 0.6979 0.5294 0.015 Uiso 1 1 calc R U . . .
H41B H 0.0826 0.5486 0.5411 0.015 Uiso 1 1 calc R U . . .
C42 C 0.03423(17) 0.6826(7) 0.53459(19) 0.0159(16) Uani 1 1 d . U . . .
H42A H 0.0335 0.7074 0.5681 0.019 Uiso 1 1 calc R U . . .
H42B H 0.0134 0.6120 0.5292 0.019 Uiso 1 1 calc R U . . .
C43 C 0.02417(18) 0.8054(7) 0.5047(2) 0.0190(16) Uani 1 1 d . U . . .
H43A H 0.0439 0.8781 0.5116 0.023 Uiso 1 1 calc R U . . .
H43B H -0.0037 0.8380 0.5125 0.023 Uiso 1 1 calc R U . . .
C44 C 0.02626(17) 0.7698(7) 0.45264(19) 0.0183(16) Uani 1 1 d . U . . .
H44A H 0.0048 0.7030 0.4453 0.022 Uiso 1 1 calc R U . . .
H44B H 0.0208 0.8512 0.4338 0.022 Uiso 1 1 calc R U . . .
C45 C 0.06815(17) 0.7130(6) 0.43946(19) 0.0131(15) Uani 1 1 d . U . . .
H45A H 0.0893 0.7836 0.4430 0.016 Uiso 1 1 calc R U . . .
H45B H 0.0678 0.6844 0.4063 0.016 Uiso 1 1 calc R U . . .
C46 C 0.12658(17) 0.3514(6) 0.48782(18) 0.0095(13) Uani 1 1 d . U . . .
H46 H 0.1352 0.3805 0.5198 0.011 Uiso 1 1 calc R U . . .
C47 C 0.15999(18) 0.2544(7) 0.46918(19) 0.0159(16) Uani 1 1 d . U . . .
H47A H 0.1532 0.2280 0.4367 0.019 Uiso 1 1 calc R U . . .
H47B H 0.1867 0.3014 0.4686 0.019 Uiso 1 1 calc R U . . .
C48 C 0.16358(17) 0.1292(6) 0.4993(2) 0.0191(16) Uani 1 1 d . U . . .
H48A H 0.1834 0.0666 0.4848 0.023 Uiso 1 1 calc R U . . .
H48B H 0.1743 0.1543 0.5305 0.023 Uiso 1 1 calc R U . . .
C49 C 0.12253(18) 0.0589(6) 0.5051(2) 0.0202(15) Uani 1 1 d . U . . .
H49A H 0.1132 0.0241 0.4745 0.024 Uiso 1 1 calc R U . . .
H49B H 0.1257 -0.0182 0.5267 0.024 Uiso 1 1 calc R U . . .
C50 C 0.09059(18) 0.1550(6) 0.52456(19) 0.0161(16) Uani 1 1 d . U . . .
H50A H 0.0989 0.1843 0.5563 0.019 Uiso 1 1 calc R U . . .
H50B H 0.0639 0.1083 0.5271 0.019 Uiso 1 1 calc R U . . .
C51 C 0.08596(17) 0.2778(6) 0.49279(19) 0.0137(15) Uani 1 1 d . U . . .
H51A H 0.0763 0.2490 0.4615 0.016 Uiso 1 1 calc R U . . .
H51B H 0.0652 0.3393 0.5062 0.016 Uiso 1 1 calc R U . . .

loop_
_atom_site_aniso_label
_atom_site_aniso_U_11
_atom_site_aniso_U_22
_atom_site_aniso_U_33
_atom_site_aniso_U_23
_atom_site_aniso_U_13
_atom_site_aniso_U_12
Ni1 0.0146(4) 0.0110(5) 0.0087(4) -0.0001(4) 0.0006(4) -0.0039(4)
Ni2 0.0178(4) 0.0139(6) 0.0074(4) -0.0006(4) -0.0003(4) -0.0030(5)
P1 0.0074(8) 0.0124(10) 0.0071(7) 0.0008(7) 0.0001(7) -0.0012(8)
P2 0.0115(8) 0.0080(11) 0.0080(8) -0.0015(7) -0.0008(7) -0.0022(8)
O1 0.023(2) 0.009(3) 0.010(2) 0.002(2) -0.0002(19) -0.009(2)
O2 0.030(3) 0.028(3) 0.012(2) -0.004(2) 0.004(2) -0.018(2)
C1 0.023(3) 0.014(4) 0.007(3) -0.003(3) 0.000(2) 0.003(3)
C2 0.016(3) 0.015(3) 0.016(3) -0.001(3) -0.002(3) -0.006(3)
C3 0.028(3) 0.020(4) 0.017(3) 0.000(3) -0.002(3) -0.003(3)
C4 0.018(3) 0.015(4) 0.019(3) -0.003(3) 0.002(3) -0.005(3)
C5 0.021(3) 0.019(4) 0.014(3) -0.001(3) 0.000(2) -0.003(3)
C6 0.024(3) 0.017(4) 0.016(3) -0.004(3) 0.001(2) -0.005(3)
C7 0.019(3) 0.025(4) 0.021(3) -0.005(3) 0.002(3) 0.000(3)
C8 0.019(3) 0.014(4) 0.021(3) 0.002(3) 0.002(2) 0.002(3)
C9 0.026(3) 0.018(4) 0.014(3) 0.000(3) 0.011(2) 0.002(3)
C10 0.019(3) 0.015(3) 0.008(3) 0.000(3) -0.001(3) 0.001(3)
C11 0.014(3) 0.021(4) 0.010(3) -0.001(3) 0.003(3) -0.001(3)
C12 0.022(3) 0.017(3) 0.016(3) 0.000(3) 0.000(2) -0.005(2)
C13 0.034(6) 0.020(7) 0.021(4) -0.003(4) 0.000(4) -0.010(5)
C14 0.020(5) 0.022(7) 0.020(5) -0.002(5) -0.005(4) -0.004(4)
C15 0.025(4) 0.006(5) 0.016(5) -0.005(4) 0.004(4) -0.006(4)
C13' 0.033(8) 0.022(9) 0.022(7) -0.006(7) 0.000(6) -0.003(7)
C15' 0.018(7) 0.014(8) 0.026(9) -0.010(7) 0.007(7) -0.007(6)
C14' 0.013(8) 0.012(8) 0.010(8) 0.002(4) -0.002(4) -0.002(4)
C16 0.009(3) 0.021(4) 0.013(3) 0.004(3) 0.001(2) 0.001(3)
C17 0.012(3) 0.018(4) 0.023(3) 0.007(3) 0.000(2) -0.003(2)
C18 0.016(3) 0.035(4) 0.030(3) 0.007(3) -0.006(3) -0.001(3)
C19 0.018(3) 0.023(4) 0.027(3) 0.003(3) 0.004(3) -0.007(3)
C20 0.021(3) 0.037(4) 0.017(3) 0.008(3) -0.002(3) -0.006(3)
C21 0.021(3) 0.042(4) 0.025(3) 0.009(3) -0.001(3) -0.008(3)
C22 0.006(3) 0.007(3) 0.008(3) -0.003(2) -0.003(2) -0.001(2)
C23 0.008(3) 0.016(4) 0.019(3) 0.004(3) 0.000(2) 0.005(2)
C24 0.008(3) 0.019(4) 0.026(3) -0.001(3) -0.001(3) -0.001(3)
C25 0.017(3) 0.020(4) 0.019(3) 0.001(3) -0.005(2) 0.001(3)
C26 0.020(3) 0.013(3) 0.021(3) 0.005(3) -0.006(3) 0.005(3)
C27 0.015(3) 0.012(3) 0.013(3) 0.003(3) -0.001(2) -0.001(3)
C28 0.005(3) 0.009(3) 0.012(3) 0.004(2) 0.001(2) 0.005(2)
C29 0.015(3) 0.018(4) 0.019(3) -0.004(3) -0.003(3) 0.001(3)
C30 0.020(3) 0.016(4) 0.024(3) -0.001(3) -0.008(2) 0.002(3)
C31 0.022(3) 0.011(3) 0.028(3) -0.008(3) 0.006(3) 0.001(3)
C32 0.030(3) 0.015(4) 0.011(3) -0.004(3) 0.000(3) 0.004(3)
C33 0.029(3) 0.020(4) 0.014(3) -0.002(3) -0.003(2) 0.004(3)
C34 0.008(3) 0.008(3) 0.015(3) 0.000(3) 0.000(2) 0.000(2)
C35 0.018(3) 0.016(4) 0.011(3) -0.002(3) -0.001(2) -0.003(3)
C36 0.018(3) 0.010(4) 0.024(3) 0.001(3) 0.002(3) -0.004(3)
C37 0.011(3) 0.020(4) 0.024(3) -0.004(3) 0.002(2) -0.006(3)
C38 0.019(3) 0.015(4) 0.017(3) -0.002(3) -0.005(2) -0.001(3)
C39 0.017(3) 0.011(4) 0.012(3) 0.002(3) -0.003(2) -0.003(3)
C40 0.013(3) 0.008(3) 0.013(3) -0.001(3) -0.004(2) -0.001(2)
C41 0.013(3) 0.011(3) 0.013(3) -0.003(3) -0.002(2) 0.002(3)
C42 0.016(3) 0.020(4) 0.013(3) -0.006(3) 0.001(2) 0.000(3)
C43 0.015(3) 0.016(4) 0.026(3) -0.003(3) 0.001(3) 0.003(3)
C44 0.019(3) 0.013(4) 0.023(3) 0.005(3) -0.001(3) -0.002(3)
C45 0.012(3) 0.013(3) 0.015(3) 0.000(3) -0.003(2) 0.000(3)
C46 0.013(3) 0.005(3) 0.011(3) 0.000(2) -0.003(2) -0.005(3)
C47 0.012(3) 0.017(4) 0.019(3) 0.004(3) 0.001(2) -0.002(3)
C48 0.014(3) 0.014(4) 0.029(3) 0.004(3) 0.001(3) 0.000(3)
C49 0.020(3) 0.017(3) 0.024(3) 0.006(3) 0.002(3) -0.001(3)
C50 0.017(3) 0.015(4) 0.016(3) 0.005(3) 0.002(3) -0.002(3)
C51 0.013(3) 0.011(3) 0.017(3) -0.003(3) 0.002(2) 0.000(3)

loop_
_atom_type_symbol
_atom_type_description
_atom_type_scat_dispersion_real
_atom_type_scat_dispersion_imag
_atom_type_scat_source
C C 0.0033 0.0016 'International Tables Vol C Tables 4.2.6.8 and 6.1.1.4'
H H 0.0000 0.0000 'International Tables Vol C Tables 4.2.6.8 and 6.1.1.4'
O O 0.0106 0.0060 'International Tables Vol C Tables 4.2.6.8 and 6.1.1.4'
P P 0.1023 0.0942 'International Tables Vol C Tables 4.2.6.8 and 6.1.1.4'
Ni Ni 0.3393 1.1124 'International Tables Vol C Tables 4.2.6.8 and 6.1.1.4'

loop_
_geom_angle_atom_site_label_1
_geom_angle_atom_site_label_2
_geom_angle_atom_site_label_3
_geom_angle
O1 Ni1 C1 129.2(2)
O1 Ni1 C2 151.77(19)
C1 Ni1 C2 39.9(2)
O1 Ni1 P1 94.12(12)
C1 Ni1 P1 134.88(17)
C2 Ni1 P1 106.97(16)
O1 Ni1 Ni2 81.95(11)
C1 Ni1 Ni2 48.86(17)
C2 Ni1 Ni2 76.82(15)
P1 Ni1 Ni2 176.06(7)
C1 Ni2 O2 147.3(2)
C1 Ni2 P2 112.58(18)
O2 Ni2 P2 100.10(12)
C1 Ni2 Ni1 54.97(17)
O2 Ni2 Ni1 92.76(11)
P2 Ni2 Ni1 165.40(6)
C16 P1 C28 110.6(3)
C16 P1 C22 101.4(2)
C28 P1 C22 101.5(2)
C16 P1 Ni1 111.66(19)
C28 P1 Ni1 111.89(18)
C22 P1 Ni1 118.86(18)
C46 P2 C40 103.1(3)
C46 P2 C34 101.8(3)
C40 P2 C34 110.3(3)
C46 P2 Ni2 113.78(18)
C40 P2 Ni2 112.06(18)
C34 P2 Ni2 114.75(18)
C11 O1 Ni1 125.5(4)
C11 O2 Ni2 114.1(4)
C2 C1 C10 115.0(5)
C2 C1 Ni2 117.6(4)
C10 C1 Ni2 127.4(5)
C2 C1 Ni1 73.2(3)
C10 C1 Ni1 119.9(4)
Ni2 C1 Ni1 76.2(2)
C1 C2 C3 123.1(6)
C1 C2 Ni1 66.9(3)
C3 C2 Ni1 126.6(4)
C4 C3 C2 120.2(6)
C3 C4 C5 120.2(6)
C4 C5 C10 120.5(6)
C4 C5 C6 120.2(6)
C10 C5 C6 119.2(6)
C7 C6 C5 121.0(6)
C6 C7 C8 120.0(6)
C9 C8 C7 120.0(6)
C8 C9 C10 121.3(6)
C9 C10 C5 118.5(5)
C9 C10 C1 120.6(6)
C5 C10 C1 120.8(5)
O1 C11 O2 124.4(6)
O1 C11 C12 119.5(5)
O2 C11 C12 116.1(5)
C13 C12 C14 110.0(6)
C15' C12 C11 106.7(12)
C13 C12 C11 112.7(6)
C14 C12 C11 108.7(7)
C15' C12 C14' 112.3(10)
C11 C12 C14' 110.4(14)
C15' C12 C13' 112.5(10)
C11 C12 C13' 105.7(12)
C14' C12 C13' 109.0(8)
C13 C12 C15 109.6(5)
C14 C12 C15 109.4(6)
C11 C12 C15 106.3(6)
C21 C16 C17 110.9(5)
C21 C16 P1 120.6(4)
C17 C16 P1 111.7(4)
C18 C17 C16 110.1(5)
C19 C18 C17 112.3(5)
C18 C19 C20 111.3(5)
C19 C20 C21 110.7(5)
C16 C21 C20 111.4(5)
C27 C22 C23 108.4(5)
C27 C22 P1 112.8(4)
C23 C22 P1 111.7(4)
C22 C23 C24 111.2(5)
C25 C24 C23 111.3(5)
C26 C25 C24 111.9(5)
C25 C26 C27 111.7(5)
C22 C27 C26 112.0(5)
C29 C28 C33 109.4(5)
C29 C28 P1 113.5(4)
C33 C28 P1 118.4(4)
C28 C29 C30 111.7(5)
C31 C30 C29 111.6(6)
C32 C31 C30 110.2(5)
C31 C32 C33 112.2(5)
C32 C33 C28 111.1(5)
C35 C34 C39 109.3(5)
C35 C34 P2 112.5(4)
C39 C34 P2 117.8(4)
C36 C35 C34 110.7(5)
C35 C36 C37 111.0(5)
C38 C37 C36 111.8(5)
C37 C38 C39 112.0(5)
C38 C39 C34 110.5(5)
C41 C40 C45 111.5(5)
C41 C40 P2 117.4(4)
C45 C40 P2 112.9(4)
C40 C41 C42 111.0(4)
C41 C42 C43 110.1(5)
C42 C43 C44 110.4(5)
C45 C44 C43 111.5(5)
C44 C45 C40 110.9(5)
C51 C46 C47 110.1(5)
C51 C46 P2 115.7(4)
C47 C46 P2 108.6(4)
C48 C47 C46 111.8(5)
C49 C48 C47 111.9(5)
C50 C49 C48 110.6(5)
C49 C50 C51 110.8(5)
C46 C51 C50 110.8(5)

loop_
_geom_bond_atom_site_label_1
_geom_bond_atom_site_label_2
_geom_bond_distance
Ni1 O1 1.951(4)
Ni1 C1 2.019(6)
Ni1 C2 2.102(6)
Ni1 P1 2.2682(16)
Ni1 Ni2 2.3949(9)
Ni2 C1 1.857(6)
Ni2 O2 1.948(4)
Ni2 P2 2.1760(15)
P1 C16 1.854(6)
P1 C28 1.856(6)
P1 C22 1.857(5)
P2 C46 1.856(6)
P2 C40 1.859(6)
P2 C34 1.869(6)
O1 C11 1.257(6)
O2 C11 1.267(7)
C1 C2 1.409(8)
C1 C10 1.470(7)
C2 C3 1.444(8)
C3 C4 1.354(7)
C4 C5 1.418(8)
C5 C10 1.418(8)
C5 C6 1.425(8)
C6 C7 1.364(8)
C7 C8 1.402(8)
C8 C9 1.394(7)
C9 C10 1.398(8)
C11 C12 1.525(8)
C12 C15' 1.481(17)
C12 C13 1.520(7)
C12 C14 1.523(7)
C12 C14' 1.525(9)
C12 C13' 1.530(9)
C12 C15 1.536(6)
C16 C21 1.478(7)
C16 C17 1.547(7)
C17 C18 1.543(8)
C18 C19 1.483(7)
C19 C20 1.518(8)
C20 C21 1.536(8)
C22 C27 1.520(8)
C22 C23 1.534(7)
C23 C24 1.537(7)
C24 C25 1.517(8)
C25 C26 1.509(7)
C26 C27 1.523(7)
C28 C29 1.527(7)
C28 C33 1.539(7)
C29 C30 1.540(8)
C30 C31 1.518(7)
C31 C32 1.496(8)
C32 C33 1.518(8)
C34 C35 1.538(8)
C34 C39 1.549(7)
C35 C36 1.523(8)
C36 C37 1.532(7)
C37 C38 1.497(8)
C38 C39 1.527(7)
C40 C41 1.520(7)
C40 C45 1.530(8)
C41 C42 1.527(7)
C42 C43 1.529(8)
C43 C44 1.532(7)
C44 C45 1.527(7)
C46 C51 1.521(7)
C46 C47 1.552(8)
C47 C48 1.522(8)
C48 C49 1.521(8)
C49 C50 1.521(8)
C50 C51 1.533(8)

loop_
_geom_torsion_atom_site_label_1
_geom_torsion_atom_site_label_2
_geom_torsion_atom_site_label_3
_geom_torsion_atom_site_label_4
_geom_torsion
O2 Ni2 C1 C2 72.7(6)
P2 Ni2 C1 C2 -108.9(4)
Ni1 Ni2 C1 C2 62.3(4)
O2 Ni2 C1 C10 -106.9(6)
P2 Ni2 C1 C10 71.5(5)
Ni1 Ni2 C1 C10 -117.3(6)
O2 Ni2 C1 Ni1 10.4(5)
P2 Ni2 C1 Ni1 -171.25(9)
C10 C1 C2 C3 -4.0(8)
Ni2 C1 C2 C3 176.4(4)
Ni1 C1 C2 C3 -119.7(5)
C10 C1 C2 Ni1 115.7(5)
Ni2 C1 C2 Ni1 -63.9(3)
C1 C2 C3 C4 0.8(9)
Ni1 C2 C3 C4 -83.5(7)
C2 C3 C4 C5 2.1(9)
C3 C4 C5 C10 -1.4(9)
C3 C4 C5 C6 177.2(6)
C4 C5 C6 C7 -179.4(6)
C10 C5 C6 C7 -0.8(9)
C5 C6 C7 C8 0.9(9)
C6 C7 C8 C9 -0.8(9)
C7 C8 C9 C10 0.8(9)
C8 C9 C10 C5 -0.7(9)
C8 C9 C10 C1 -179.4(6)
C4 C5 C10 C9 179.3(5)
C6 C5 C10 C9 0.7(9)
C4 C5 C10 C1 -2.1(9)
C6 C5 C10 C1 179.4(5)
C2 C1 C10 C9 -176.8(5)
Ni2 C1 C10 C9 2.8(8)
Ni1 C1 C10 C9 -92.5(6)
C2 C1 C10 C5 4.6(8)
Ni2 C1 C10 C5 -175.8(4)
Ni1 C1 C10 C5 88.8(7)
Ni1 O1 C11 O2 -7.9(8)
Ni1 O1 C11 C12 173.5(4)
Ni2 O2 C11 O1 -2.7(7)
Ni2 O2 C11 C12 175.9(4)
O1 C11 C12 C15' 91.9(9)
O2 C11 C12 C15' -86.8(9)
O1 C11 C12 C13 -5.6(8)
O2 C11 C12 C13 175.7(6)
O1 C11 C12 C14 -127.8(6)
O2 C11 C12 C14 53.5(7)
O1 C11 C12 C14' -145.8(9)
O2 C11 C12 C14' 35.5(10)
O1 C11 C12 C13' -28.0(10)
O2 C11 C12 C13' 153.3(9)
O1 C11 C12 C15 114.5(6)
O2 C11 C12 C15 -64.1(6)
C28 P1 C16 C21 59.6(6)
C22 P1 C16 C21 -47.5(6)
Ni1 P1 C16 C21 -175.1(5)
C28 P1 C16 C17 -73.4(5)
C22 P1 C16 C17 179.6(4)
Ni1 P1 C16 C17 52.0(5)
C21 C16 C17 C18 55.1(7)
P1 C16 C17 C18 -167.3(4)
C16 C17 C18 C19 -54.3(7)
C17 C18 C19 C20 55.1(8)
C18 C19 C20 C21 -55.4(8)
C17 C16 C21 C20 -57.1(8)
P1 C16 C21 C20 169.6(5)
C19 C20 C21 C16 57.1(8)
C16 P1 C22 C27 -63.7(4)
C28 P1 C22 C27 -177.7(4)
Ni1 P1 C22 C27 59.1(4)
C16 P1 C22 C23 173.9(4)
C28 P1 C22 C23 59.9(4)
Ni1 P1 C22 C23 -63.3(4)
C27 C22 C23 C24 57.9(6)
P1 C22 C23 C24 -177.2(4)
C22 C23 C24 C25 -56.3(6)
C23 C24 C25 C26 53.1(6)
C24 C25 C26 C27 -52.8(7)
C23 C22 C27 C26 -57.9(6)
P1 C22 C27 C26 177.9(4)
C25 C26 C27 C22 56.1(6)
C16 P1 C28 C29 67.3(5)
C22 P1 C28 C29 174.4(4)
Ni1 P1 C28 C29 -57.8(4)
C16 P1 C28 C33 -62.9(5)
C22 P1 C28 C33 44.1(5)
Ni1 P1 C28 C33 171.9(4)
C33 C28 C29 C30 -54.7(6)
P1 C28 C29 C30 170.7(4)
C28 C29 C30 C31 55.4(6)
C29 C30 C31 C32 -55.2(7)
C30 C31 C32 C33 56.9(7)
C31 C32 C33 C28 -58.0(7)
C29 C28 C33 C32 55.7(6)
P1 C28 C33 C32 -172.2(4)
C46 P2 C34 C35 -168.0(4)
C40 P2 C34 C35 -59.1(5)
Ni2 P2 C34 C35 68.6(4)
C46 P2 C34 C39 -39.5(5)
C40 P2 C34 C39 69.4(5)
Ni2 P2 C34 C39 -162.9(4)
C39 C34 C35 C36 58.0(6)
P2 C34 C35 C36 -169.1(4)
C34 C35 C36 C37 -56.8(7)
C35 C36 C37 C38 54.8(7)
C36 C37 C38 C39 -54.7(7)
C37 C38 C39 C34 56.2(7)
C35 C34 C39 C38 -57.2(6)
P2 C34 C39 C38 172.8(4)
C46 P2 C40 C41 56.7(5)
C34 P2 C40 C41 -51.4(5)
Ni2 P2 C40 C41 179.4(4)
C46 P2 C40 C45 -171.4(4)
C34 P2 C40 C45 80.5(4)
Ni2 P2 C40 C45 -48.7(5)
C45 C40 C41 C42 56.4(7)
P2 C40 C41 C42 -171.1(4)
C40 C41 C42 C43 -57.9(7)
C41 C42 C43 C44 57.8(6)
C42 C43 C44 C45 -56.7(7)
C43 C44 C45 C40 54.7(7)
C41 C40 C45 C44 -54.4(6)
P2 C40 C45 C44 170.8(4)
C40 P2 C46 C51 46.4(5)
C34 P2 C46 C51 160.8(4)
Ni2 P2 C46 C51 -75.1(4)
C40 P2 C46 C47 170.8(4)
C34 P2 C46 C47 -74.8(4)
Ni2 P2 C46 C47 49.2(4)
C51 C46 C47 C48 -54.3(6)
P2 C46 C47 C48 178.1(4)
C46 C47 C48 C49 54.0(7)
C47 C48 C49 C50 -55.3(7)
C48 C49 C50 C51 57.4(6)
C47 C46 C51 C50 56.4(6)
P2 C46 C51 C50 180.0(4)
C49 C50 C51 C46 -58.8(6)
